data_7053871
loop_
_publ_author_name
'Larocque, Timothy G.'
'Lavoie, Gino G.'

_publ_section_title
;
 Reactivity study of low-coordinate phosphaalkene IMes&#xE001;PPh with
 Grubbs first-generation ruthenium benzylidene complexes
;
_journal_issue 2
_journal_name_full 'New Journal of Chemistry'
_journal_page_first 499
_journal_paper_doi 10.1039/c3nj01416a
_journal_volume 38
_journal_year 2014
_chemical_formula_moiety 'C52 H50 Cl2 N2 P2 Ru, C1 H2 Cl2'
_chemical_formula_sum 'C53 H52 Cl4 N2 P2 Ru'
_chemical_formula_weight 1021.78
_chemical_name_systematic
;
 ?
;
_space_group_IT_number 15
_symmetry_cell_setting monoclinic
_symmetry_space_group_name_Hall '-C 2yc'
_symmetry_space_group_name_H-M 'C 1 2/c 1'
_atom_sites_solution_hydrogens geom
_atom_sites_solution_primary direct
_atom_sites_solution_secondary difmap
_audit_creation_method SHELXL-97
_cell_angle_alpha 90.00
_cell_angle_beta 104.747(2)
_cell_angle_gamma 90.00
_cell_formula_units_Z 8
_cell_length_a 39.366(4)
_cell_length_b 10.3992(11)
_cell_length_c 24.505(3)
_cell_measurement_reflns_used 44235
_cell_measurement_temperature 150
_cell_measurement_theta_max 27.52
_cell_measurement_theta_min 1.07
_cell_volume 9701.3(19)
_computing_cell_refinement APEX2
_computing_data_collection 'APEX2 (Bruker, 2007)'
_computing_data_reduction 'SAINT (Bruker, 2007)'
_computing_molecular_graphics 'CAMERON (Watkin, Prout & Pearce, 1996)'
_computing_publication_material 'SHELXTL (Sheldrick, 2008)'
_computing_structure_refinement 'SHELXL-97 (Sheldrick, 2008)'
_computing_structure_solution 'SHELXS-97 (Sheldrick, 2008)'
_diffrn_ambient_temperature 150(2)
_diffrn_detector_area_resol_mean 9
_diffrn_measured_fraction_theta_full 0.997
_diffrn_measured_fraction_theta_max 0.997
_diffrn_measurement_device_type 'Bruker Kappa APEX-DUO CCD'
_diffrn_measurement_method '\f and \w scans'
_diffrn_radiation_monochromator 'Bruker Triumph'
_diffrn_radiation_source 'fine-focus sealed tube'
_diffrn_radiation_type MoK\a
_diffrn_radiation_wavelength 0.71073
_diffrn_reflns_av_R_equivalents 0.0520
_diffrn_reflns_av_sigmaI/netI 0.0529
_diffrn_reflns_limit_h_max 51
_diffrn_reflns_limit_h_min -50
_diffrn_reflns_limit_k_max 13
_diffrn_reflns_limit_k_min -13
_diffrn_reflns_limit_l_max 31
_diffrn_reflns_limit_l_min -31
_diffrn_reflns_number 42646
_diffrn_reflns_theta_full 27.52
_diffrn_reflns_theta_max 27.52
_diffrn_reflns_theta_min 1.07
_exptl_absorpt_coefficient_mu 0.648
_exptl_absorpt_correction_T_max 0.7456
_exptl_absorpt_correction_T_min 0.6786
_exptl_absorpt_correction_type multi-scan
_exptl_absorpt_process_details 'SADABS (sheldrick, 1996)'
_exptl_crystal_colour Bronze
_exptl_crystal_density_diffrn 1.399
_exptl_crystal_density_method 'not measured'
_exptl_crystal_description Needle
_exptl_crystal_F_000 4208
_exptl_crystal_size_max 0.360
_exptl_crystal_size_mid 0.220
_exptl_crystal_size_min 0.200
_refine_diff_density_max 0.589
_refine_diff_density_min -0.555
_refine_diff_density_rms 0.083
_refine_ls_extinction_method none
_refine_ls_goodness_of_fit_ref 1.018
_refine_ls_hydrogen_treatment mixed
_refine_ls_matrix_type full
_refine_ls_number_parameters 569
_refine_ls_number_reflns 11151
_refine_ls_number_restraints 0
_refine_ls_restrained_S_all 1.018
_refine_ls_R_factor_all 0.0579
_refine_ls_R_factor_gt 0.0367
_refine_ls_shift/su_max 0.001
_refine_ls_shift/su_mean 0.000
_refine_ls_structure_factor_coef Fsqd
_refine_ls_weighting_details 'calc w=1/[\s^2^(Fo^2^)+(0.0312P)^2^+9.5954P] where P=(Fo^2^+2Fc^2^)/3'
_refine_ls_weighting_scheme calc
_refine_ls_wR_factor_gt 0.0736
_refine_ls_wR_factor_ref 0.0834
_reflns_number_gt 8534
_reflns_number_total 11151
_reflns_threshold_expression >2\s(I)
_cod_data_source_file c3nj01416a.txt
_cod_data_source_block d1324
_cod_depositor_comments
;
The following automatic conversions were performed:

'_symmetry_cell_setting' value 'Monoclinic' changed to 'monoclinic'
according to
/usr/data/users/saulius/automatic-downloads/current/RSC/lib/dictionaries/cif_core.dic
dictionary named 'cif_core.dic' version 2.4.2 from 2011-04-26.

Automatic conversion script
Id: cif_fix_values 2281 2013-09-26 08:29:07Z andrius 
;
_cod_original_cell_volume 9701.5(18)
_cod_original_sg_symbol_H-M 'C 2/c'
_cod_database_code 7053871

loop_
_symmetry_equiv_pos_as_xyz
'x, y, z'
'-x, y, -z+1/2'
'x+1/2, y+1/2, z'
'-x+1/2, y+1/2, -z+1/2'
'-x, -y, -z'
'x, -y, z-1/2'
'-x+1/2, -y+1/2, -z'
'x+1/2, -y+1/2, z-1/2'

loop_
_atom_site_label
_atom_site_type_symbol
_atom_site_fract_x
_atom_site_fract_y
_atom_site_fract_z
_atom_site_U_iso_or_equiv
_atom_site_adp_type
_atom_site_occupancy
_atom_site_symmetry_multiplicity
_atom_site_calc_flag
_atom_site_refinement_flags
C1 C 0.18003(6) 0.3994(2) 0.24706(11) 0.0208(5) Uani 1 1 d .
C1S C 0.09486(12) 0.8740(4) 0.23555(15) 0.0717(12) Uani 1 1 d .
H1S1 H 0.1007 0.7986 0.2164 0.086 Uiso 1 1 calc R
H1S2 H 0.0953 0.9481 0.2117 0.086 Uiso 1 1 calc R
C2 C 0.23730(6) 0.4551(3) 0.27682(12) 0.0328(7) Uani 1 1 d .
H3 H 0.2596 0.4837 0.2764 0.039 Uiso 1 1 calc R
C3 C 0.22720(6) 0.4136(3) 0.32168(13) 0.0352(7) Uani 1 1 d .
H2 H 0.2412 0.4085 0.3584 0.042 Uiso 1 1 calc R
C4 C 0.20826(6) 0.4926(2) 0.17551(11) 0.0239(6) Uani 1 1 d .
C5 C 0.22401(6) 0.4158(2) 0.14227(11) 0.0243(6) Uani 1 1 d .
C6 C 0.22411(6) 0.4616(3) 0.08909(12) 0.0284(6) Uani 1 1 d .
H6 H 0.2340 0.4110 0.0658 0.034 Uiso 1 1 calc R
C7 C 0.20997(6) 0.5807(3) 0.06943(13) 0.0332(7) Uani 1 1 d .
C8 C 0.19513(6) 0.6547(3) 0.10461(13) 0.0337(7) Uani 1 1 d .
H8 H 0.1854 0.7340 0.0917 0.040 Uiso 1 1 calc R
C9 C 0.19431(6) 0.6144(2) 0.15833(12) 0.0287(6) Uani 1 1 d .
C10 C 0.17921(7) 0.6998(2) 0.19570(14) 0.0373(7) Uani 1 1 d .
H10A H 0.1787 0.7870 0.1826 0.056 Uiso 1 1 calc R
H10B H 0.1935 0.6948 0.2337 0.056 Uiso 1 1 calc R
H10C H 0.1558 0.6723 0.1946 0.056 Uiso 1 1 calc R
C11 C 0.24105(7) 0.2894(3) 0.16288(12) 0.0325(6) Uani 1 1 d .
H11A H 0.2452 0.2418 0.1316 0.049 Uiso 1 1 calc R
H11B H 0.2259 0.2408 0.1802 0.049 Uiso 1 1 calc R
H11C H 0.2630 0.3047 0.1900 0.049 Uiso 1 1 calc R
C12 C 0.21236(8) 0.6269(3) 0.01240(14) 0.0472(9) Uani 1 1 d .
H12A H 0.1959 0.6955 0.0000 0.071 Uiso 1 1 calc R
H12B H 0.2070 0.5573 -0.0141 0.071 Uiso 1 1 calc R
H12C H 0.2357 0.6576 0.0149 0.071 Uiso 1 1 calc R
C13 C 0.17209(6) 0.3410(3) 0.34308(11) 0.0250(6) Uani 1 1 d .
C14 C 0.17467(6) 0.2154(3) 0.36326(11) 0.0272(6) Uani 1 1 d .
C15 C 0.15462(7) 0.1829(3) 0.40045(11) 0.0308(6) Uani 1 1 d .
H15 H 0.1552 0.0986 0.4134 0.037 Uiso 1 1 calc R
C16 C 0.13369(7) 0.2720(3) 0.41893(12) 0.0345(7) Uani 1 1 d .
C17 C 0.13377(7) 0.3979(3) 0.40006(12) 0.0339(7) Uani 1 1 d .
H17 H 0.1206 0.4592 0.4133 0.041 Uiso 1 1 calc R
C18 C 0.15272(6) 0.4357(3) 0.36226(11) 0.0278(6) Uani 1 1 d .
C19 C 0.15266(7) 0.5732(3) 0.34309(13) 0.0369(7) Uani 1 1 d .
H19A H 0.1408 0.6259 0.3646 0.055 Uiso 1 1 calc R
H19B H 0.1407 0.5789 0.3038 0.055 Uiso 1 1 calc R
H19C H 0.1764 0.6025 0.3486 0.055 Uiso 1 1 calc R
C20 C 0.19827(7) 0.1180(3) 0.34621(12) 0.0348(7) Uani 1 1 d .
H20A H 0.1920 0.1095 0.3059 0.052 Uiso 1 1 calc R
H20B H 0.1956 0.0365 0.3631 0.052 Uiso 1 1 calc R
H20C H 0.2222 0.1459 0.3588 0.052 Uiso 1 1 calc R
C21 C 0.11224(8) 0.2332(4) 0.45930(14) 0.0523(9) Uani 1 1 d .
H21A H 0.0877 0.2352 0.4401 0.078 Uiso 1 1 calc R
H21B H 0.1167 0.2919 0.4906 0.078 Uiso 1 1 calc R
H21C H 0.1187 0.1477 0.4729 0.078 Uiso 1 1 calc R
C22 C 0.10574(6) 0.3617(2) 0.23697(10) 0.0190(5) Uani 1 1 d .
C23 C 0.08034(6) 0.4549(3) 0.23805(11) 0.0250(6) Uani 1 1 d .
H23 H 0.0816 0.5346 0.2214 0.030 Uiso 1 1 calc R
C24 C 0.05326(7) 0.4306(3) 0.26362(12) 0.0337(7) Uani 1 1 d .
H24 H 0.0364 0.4934 0.2635 0.040 Uiso 1 1 calc R
C25 C 0.05130(7) 0.3134(3) 0.28912(12) 0.0361(7) Uani 1 1 d .
H25 H 0.0333 0.2973 0.3065 0.043 Uiso 1 1 calc R
C26 C 0.07622(7) 0.2202(3) 0.28864(11) 0.0309(6) Uani 1 1 d .
H26 H 0.0750 0.1416 0.3061 0.037 Uiso 1 1 calc R
C27 C 0.10300(6) 0.2425(2) 0.26241(11) 0.0231(5) Uani 1 1 d .
H27 H 0.1192 0.1780 0.2617 0.028 Uiso 1 1 calc R
C28 C 0.14945(6) 0.2796(2) 0.08323(11) 0.0208(5) Uani 1 1 d .
C29 C 0.16989(6) 0.2039(2) 0.05219(11) 0.0213(5) Uani 1 1 d .
C30 C 0.18174(6) 0.0782(2) 0.06741(12) 0.0272(6) Uani 1 1 d .
H30 H 0.1772 0.0395 0.0990 0.033 Uiso 1 1 calc R
C31 C 0.20020(7) 0.0122(3) 0.03514(12) 0.0309(6) Uani 1 1 d .
H31 H 0.2086 -0.0700 0.0460 0.037 Uiso 1 1 calc R
C32 C 0.20631(7) 0.0663(3) -0.01281(13) 0.0354(7) Uani 1 1 d .
H32 H 0.2185 0.0204 -0.0342 0.042 Uiso 1 1 calc R
C33 C 0.19427(7) 0.1884(3) -0.02899(13) 0.0385(7) Uani 1 1 d .
H33 H 0.1981 0.2248 -0.0615 0.046 Uiso 1 1 calc R
C34 C 0.17641(7) 0.2565(3) 0.00344(12) 0.0290(6) Uani 1 1 d .
H34 H 0.1686 0.3393 -0.0075 0.035 Uiso 1 1 calc R
C35 C 0.07354(6) 0.3142(2) 0.00352(11) 0.0222(5) Uani 1 1 d .
C36 C 0.08491(7) 0.2083(3) -0.02194(12) 0.0295(6) Uani 1 1 d .
H36 H 0.0935 0.1362 -0.0004 0.035 Uiso 1 1 calc R
C37 C 0.08351(7) 0.2097(3) -0.07916(12) 0.0358(7) Uani 1 1 d .
H37 H 0.0912 0.1386 -0.0957 0.043 Uiso 1 1 calc R
C38 C 0.07071(7) 0.3159(3) -0.11158(12) 0.0385(7) Uani 1 1 d .
H38 H 0.0698 0.3164 -0.1499 0.046 Uiso 1 1 calc R
C39 C 0.05917(7) 0.4214(3) -0.08719(12) 0.0358(7) Uani 1 1 d .
H39 H 0.0506 0.4931 -0.1091 0.043 Uiso 1 1 calc R
C40 C 0.06029(6) 0.4209(3) -0.02985(11) 0.0270(6) Uani 1 1 d .
H40 H 0.0522 0.4917 -0.0137 0.032 Uiso 1 1 calc R
C41 C 0.06640(6) 0.4779(2) 0.09206(10) 0.0184(5) Uani 1 1 d .
C42 C 0.09177(6) 0.5698(2) 0.08966(11) 0.0220(5) Uani 1 1 d .
H42 H 0.1132 0.5437 0.0838 0.026 Uiso 1 1 calc R
C43 C 0.08552(7) 0.6993(2) 0.09591(11) 0.0268(6) Uani 1 1 d .
H43 H 0.1025 0.7598 0.0937 0.032 Uiso 1 1 calc R
C44 C 0.05393(7) 0.7384(2) 0.10550(12) 0.0299(6) Uani 1 1 d .
H44 H 0.0496 0.8254 0.1095 0.036 Uiso 1 1 calc R
C45 C 0.02882(7) 0.6487(2) 0.10915(12) 0.0299(6) Uani 1 1 d .
H45 H 0.0078 0.6751 0.1163 0.036 Uiso 1 1 calc R
C46 C 0.03492(6) 0.5182(2) 0.10218(11) 0.0239(6) Uani 1 1 d .
H46 H 0.0178 0.4580 0.1043 0.029 Uiso 1 1 calc R
C47 C 0.03665(6) 0.2228(2) 0.08360(11) 0.0201(5) Uani 1 1 d .
C48 C 0.01025(7) 0.1915(3) 0.03637(12) 0.0332(7) Uani 1 1 d .
H48 H 0.0116 0.2195 0.0010 0.040 Uiso 1 1 calc R
C49 C -0.01823(7) 0.1186(3) 0.04145(14) 0.0452(8) Uani 1 1 d .
H49 H -0.0357 0.0970 0.0094 0.054 Uiso 1 1 calc R
C50 C -0.02078(7) 0.0779(3) 0.09358(14) 0.0403(8) Uani 1 1 d .
H50 H -0.0398 0.0281 0.0967 0.048 Uiso 1 1 calc R
C51 C 0.00495(7) 0.1108(3) 0.14150(13) 0.0346(7) Uani 1 1 d .
H51 H 0.0031 0.0844 0.1769 0.042 Uiso 1 1 calc R
C52 C 0.03344(6) 0.1830(2) 0.13648(12) 0.0271(6) Uani 1 1 d .
H52 H 0.0507 0.2053 0.1687 0.032 Uiso 1 1 calc R
Cl1 Cl 0.102963(17) 0.01489(5) 0.09824(3) 0.03077(16) Uani 1 1 d .
Cl1S Cl 0.05257(3) 0.85623(11) 0.24533(5) 0.0781(3) Uani 1 1 d .
Cl2 Cl 0.171152(16) 0.09609(6) 0.20057(3) 0.02773(15) Uani 1 1 d .
Cl2S Cl 0.12631(3) 0.89412(8) 0.29950(4) 0.0653(3) Uani 1 1 d .
N1 N 0.20833(5) 0.44755(19) 0.23105(9) 0.0231(5) Uani 1 1 d .
N2 N 0.19190(5) 0.3791(2) 0.30359(9) 0.0251(5) Uani 1 1 d .
P1 P 0.136977(15) 0.40014(6) 0.19468(3) 0.01765(14) Uani 1 1 d .
P2 P 0.076131(15) 0.31060(5) 0.07955(3) 0.01719(13) Uani 1 1 d .
Ru1 Ru 0.127008(5) 0.217616(17) 0.135205(9) 0.01668(6) Uani 1 1 d .
H28 H 0.1455(6) 0.365(3) 0.0686(11) 0.025(7) Uiso 1 1 d .

loop_
_atom_site_aniso_label
_atom_site_aniso_U_11
_atom_site_aniso_U_22
_atom_site_aniso_U_33
_atom_site_aniso_U_23
_atom_site_aniso_U_13
_atom_site_aniso_U_12
C1 0.0197(11) 0.0179(11) 0.0246(15) -0.0008(11) 0.0052(10) 0.0007(9)
C1S 0.127(4) 0.052(2) 0.042(2) -0.0038(19) 0.034(2) -0.025(2)
C2 0.0172(12) 0.0409(16) 0.0343(18) -0.0017(14) -0.0043(12) -0.0025(11)
C3 0.0198(12) 0.0483(17) 0.0314(17) -0.0006(15) -0.0048(12) -0.0007(12)
C4 0.0156(11) 0.0262(12) 0.0272(15) 0.0025(12) 0.0006(10) -0.0067(10)
C5 0.0148(11) 0.0272(13) 0.0298(16) 0.0047(12) 0.0034(10) -0.0065(10)
C6 0.0182(11) 0.0349(14) 0.0310(16) 0.0035(13) 0.0043(11) -0.0065(11)
C7 0.0189(12) 0.0416(16) 0.0353(18) 0.0143(14) -0.0002(12) -0.0092(12)
C8 0.0229(12) 0.0257(13) 0.048(2) 0.0134(14) 0.0014(13) -0.0063(11)
C9 0.0178(11) 0.0225(12) 0.0420(18) 0.0039(13) 0.0004(11) -0.0077(10)
C10 0.0354(14) 0.0207(13) 0.052(2) -0.0042(13) 0.0045(14) -0.0026(12)
C11 0.0293(13) 0.0313(14) 0.0381(18) 0.0062(13) 0.0108(12) 0.0047(12)
C12 0.0355(16) 0.057(2) 0.048(2) 0.0244(18) 0.0077(15) -0.0040(15)
C13 0.0202(11) 0.0339(14) 0.0178(14) -0.0018(12) -0.0008(10) 0.0039(11)
C14 0.0241(12) 0.0377(15) 0.0165(14) -0.0012(12) -0.0011(10) 0.0056(12)
C15 0.0302(13) 0.0375(15) 0.0216(15) 0.0037(13) 0.0008(11) 0.0045(12)
C16 0.0286(13) 0.0512(17) 0.0225(16) 0.0004(14) 0.0041(12) 0.0068(13)
C17 0.0274(13) 0.0436(17) 0.0289(17) -0.0079(14) 0.0038(12) 0.0101(13)
C18 0.0251(12) 0.0346(14) 0.0194(15) -0.0030(12) -0.0022(11) 0.0055(11)
C19 0.0394(15) 0.0323(15) 0.0356(18) -0.0080(14) 0.0033(14) 0.0034(13)
C20 0.0358(15) 0.0438(16) 0.0232(16) 0.0072(14) 0.0045(12) 0.0152(13)
C21 0.0495(18) 0.071(2) 0.043(2) 0.0074(19) 0.0239(16) 0.0061(18)
C22 0.0173(10) 0.0222(11) 0.0155(13) -0.0039(10) 0.0005(9) -0.0015(9)
C23 0.0232(12) 0.0288(13) 0.0212(15) -0.0055(12) 0.0020(11) 0.0004(11)
C24 0.0232(13) 0.0483(17) 0.0300(17) -0.0080(14) 0.0074(12) 0.0054(12)
C25 0.0272(13) 0.0573(19) 0.0263(16) -0.0061(15) 0.0117(12) -0.0082(13)
C26 0.0345(14) 0.0369(15) 0.0211(15) 0.0005(13) 0.0067(12) -0.0076(13)
C27 0.0228(11) 0.0262(12) 0.0187(14) -0.0016(11) 0.0024(10) -0.0005(10)
C28 0.0194(11) 0.0171(11) 0.0249(15) 0.0014(11) 0.0040(10) -0.0013(10)
C29 0.0202(11) 0.0227(12) 0.0230(14) -0.0031(11) 0.0090(10) -0.0033(10)
C30 0.0315(13) 0.0264(13) 0.0268(16) -0.0025(12) 0.0132(12) -0.0006(11)
C31 0.0334(14) 0.0265(13) 0.0360(18) -0.0039(13) 0.0144(13) 0.0007(12)
C32 0.0332(14) 0.0414(16) 0.0378(19) -0.0117(14) 0.0205(13) -0.0037(13)
C33 0.0432(16) 0.0496(18) 0.0288(17) 0.0009(15) 0.0204(14) -0.0064(14)
C34 0.0283(13) 0.0316(14) 0.0286(16) 0.0042(12) 0.0099(12) -0.0037(11)
C35 0.0212(11) 0.0268(12) 0.0184(14) -0.0031(11) 0.0048(10) -0.0110(10)
C36 0.0326(13) 0.0314(14) 0.0253(16) -0.0060(12) 0.0089(12) -0.0114(12)
C37 0.0362(14) 0.0453(17) 0.0295(17) -0.0147(15) 0.0148(13) -0.0168(14)
C38 0.0366(15) 0.062(2) 0.0175(15) -0.0055(15) 0.0084(12) -0.0209(15)
C39 0.0314(14) 0.0515(18) 0.0226(16) 0.0079(14) 0.0031(12) -0.0135(14)
C40 0.0238(12) 0.0339(14) 0.0233(15) 0.0015(12) 0.0061(11) -0.0063(11)
C41 0.0215(11) 0.0159(11) 0.0155(13) 0.0007(10) 0.0003(10) -0.0006(9)
C42 0.0213(11) 0.0211(12) 0.0225(14) 0.0004(11) 0.0034(10) -0.0025(10)
C43 0.0296(13) 0.0201(12) 0.0286(16) 0.0011(11) 0.0037(11) -0.0040(10)
C44 0.0340(14) 0.0187(12) 0.0335(17) -0.0017(12) 0.0020(12) 0.0044(11)
C45 0.0240(12) 0.0277(13) 0.0362(17) -0.0038(13) 0.0043(12) 0.0038(11)
C46 0.0198(11) 0.0248(12) 0.0252(15) -0.0027(11) 0.0023(10) -0.0034(10)
C47 0.0204(11) 0.0180(11) 0.0228(14) -0.0032(11) 0.0073(10) -0.0043(10)
C48 0.0277(13) 0.0466(17) 0.0242(16) -0.0023(13) 0.0047(11) -0.0162(12)
C49 0.0334(15) 0.063(2) 0.0373(19) -0.0135(17) 0.0060(14) -0.0259(15)
C50 0.0304(14) 0.0432(17) 0.050(2) -0.0070(16) 0.0143(14) -0.0214(13)
C51 0.0338(14) 0.0371(15) 0.0368(18) 0.0050(14) 0.0161(13) -0.0082(13)
C52 0.0233(12) 0.0313(13) 0.0258(16) -0.0003(12) 0.0049(11) -0.0086(11)
Cl1 0.0384(3) 0.0143(3) 0.0406(4) -0.0039(3) 0.0118(3) -0.0067(3)
Cl1S 0.1024(8) 0.0729(7) 0.0562(7) 0.0092(6) 0.0151(6) 0.0119(6)
Cl2 0.0320(3) 0.0255(3) 0.0263(4) 0.0057(3) 0.0086(3) 0.0098(3)
Cl2S 0.1046(8) 0.0430(5) 0.0501(6) 0.0070(4) 0.0231(5) -0.0066(5)
N1 0.0184(9) 0.0251(10) 0.0231(12) 0.0012(10) 0.0002(9) -0.0027(8)
N2 0.0198(10) 0.0332(12) 0.0199(12) 0.0010(10) 0.0006(9) 0.0022(9)
P1 0.0156(3) 0.0161(3) 0.0197(4) -0.0005(3) 0.0018(2) -0.0004(2)
P2 0.0181(3) 0.0153(3) 0.0181(3) -0.0015(3) 0.0044(2) -0.0045(2)
Ru1 0.01902(9) 0.01264(9) 0.01935(11) 0.00045(8) 0.00666(7) -0.00118(7)

loop_
_atom_type_symbol
_atom_type_description
_atom_type_scat_dispersion_real
_atom_type_scat_dispersion_imag
_atom_type_scat_source
C C 0.0033 0.0016 'International Tables Vol C Tables 4.2.6.8 and 6.1.1.4'
H H 0.0000 0.0000 'International Tables Vol C Tables 4.2.6.8 and 6.1.1.4'
Cl Cl 0.1484 0.1585 'International Tables Vol C Tables 4.2.6.8 and 6.1.1.4'
N N 0.0061 0.0033 'International Tables Vol C Tables 4.2.6.8 and 6.1.1.4'
P P 0.1023 0.0942 'International Tables Vol C Tables 4.2.6.8 and 6.1.1.4'
Ru Ru -1.2594 0.8363 'International Tables Vol C Tables 4.2.6.8 and 6.1.1.4'
Cs Cs -0.3680 2.1192 'International Tables Vol C Tables 4.2.6.8 and 6.1.1.4'

loop_
_geom_angle_atom_site_label_1
_geom_angle_atom_site_label_2
_geom_angle_atom_site_label_3
_geom_angle
N2 C1 N1 104.77(19)
N2 C1 P1 136.43(19)
N1 C1 P1 118.01(18)
Cl2S C1S Cl1S 111.8(2)
C3 C2 N1 107.0(2)
C2 C3 N2 107.7(2)
C5 C4 C9 122.7(3)
C5 C4 N1 118.2(2)
C9 C4 N1 119.0(2)
C6 C5 C4 117.4(2)
C6 C5 C11 120.5(2)
C4 C5 C11 122.1(2)
C5 C6 C7 122.2(3)
C8 C7 C6 118.1(3)
C8 C7 C12 122.4(3)
C6 C7 C12 119.5(3)
C9 C8 C7 122.4(3)
C8 C9 C4 117.1(3)
C8 C9 C10 120.5(2)
C4 C9 C10 122.5(3)
C14 C13 C18 122.6(3)
C14 C13 N2 119.5(2)
C18 C13 N2 117.8(2)
C15 C14 C13 117.3(2)
C15 C14 C20 120.8(3)
C13 C14 C20 121.9(2)
C16 C15 C14 122.3(3)
C17 C16 C15 117.9(3)
C17 C16 C21 121.3(3)
C15 C16 C21 120.8(3)
C18 C17 C16 122.5(3)
C17 C18 C13 117.2(3)
C17 C18 C19 121.3(3)
C13 C18 C19 121.5(3)
C23 C22 C27 117.9(2)
C23 C22 P1 116.32(19)
C27 C22 P1 125.37(18)
C24 C23 C22 121.1(3)
C25 C24 C23 120.2(3)
C24 C25 C26 119.6(3)
C25 C26 C27 120.8(3)
C26 C27 C22 120.4(2)
C29 C28 Ru1 126.40(18)
C34 C29 C30 118.1(2)
C34 C29 C28 118.5(2)
C30 C29 C28 123.3(2)
C31 C30 C29 119.8(3)
C32 C31 C30 121.0(3)
C33 C32 C31 120.0(3)
C32 C33 C34 119.7(3)
C33 C34 C29 121.5(3)
C36 C35 C40 118.6(2)
C36 C35 P2 119.7(2)
C40 C35 P2 121.6(2)
C37 C36 C35 120.6(3)
C38 C37 C36 120.3(3)
C37 C38 C39 120.0(3)
C38 C39 C40 120.2(3)
C39 C40 C35 120.3(3)
C46 C41 C42 118.8(2)
C46 C41 P2 123.56(18)
C42 C41 P2 117.60(18)
C43 C42 C41 120.8(2)
C44 C43 C42 119.8(2)
C45 C44 C43 120.1(2)
C44 C45 C46 120.1(2)
C41 C46 C45 120.3(2)
C48 C47 C52 118.7(2)
C48 C47 P2 122.7(2)
C52 C47 P2 118.54(18)
C47 C48 C49 120.4(3)
C50 C49 C48 120.3(3)
C49 C50 C51 120.1(3)
C52 C51 C50 119.6(3)
C51 C52 C47 120.8(2)
C1 N1 C2 110.6(2)
C1 N1 C4 125.82(19)
C2 N1 C4 123.5(2)
C1 N2 C3 109.9(2)
C1 N2 C13 128.3(2)
C3 N2 C13 121.5(2)
C22 P1 C1 103.53(11)
C22 P1 Ru1 98.20(8)
C1 P1 Ru1 113.81(8)
C41 P2 C47 104.46(11)
C41 P2 C35 101.00(11)
C47 P2 C35 103.68(11)
C41 P2 Ru1 118.95(7)
C47 P2 Ru1 112.19(8)
C35 P2 Ru1 114.79(8)
C28 Ru1 P2 86.69(7)
C28 Ru1 P1 96.43(8)
P2 Ru1 P1 90.61(2)
C28 Ru1 Cl1 105.05(8)
P2 Ru1 Cl1 86.89(2)
P1 Ru1 Cl1 158.18(2)
C28 Ru1 Cl2 104.61(7)
P2 Ru1 Cl2 168.06(2)
P1 Ru1 Cl2 91.89(2)
Cl1 Ru1 Cl2 86.45(2)

loop_
_geom_bond_atom_site_label_1
_geom_bond_atom_site_label_2
_geom_bond_distance
C1 N2 1.361(3)
C1 N1 1.367(3)
C1 P1 1.847(2)
C1S Cl2S 1.745(4)
C1S Cl1S 1.751(4)
C2 C3 1.332(4)
C2 N1 1.383(3)
C3 N2 1.394(3)
C4 C5 1.394(4)
C4 C9 1.402(3)
C4 N1 1.439(3)
C5 C6 1.389(4)
C5 C11 1.503(3)
C6 C7 1.393(4)
C7 C8 1.390(4)
C7 C12 1.503(4)
C8 C9 1.390(4)
C9 C10 1.503(4)
C13 C14 1.391(4)
C13 C18 1.398(4)
C13 N2 1.445(3)
C14 C15 1.391(4)
C14 C20 1.504(4)
C15 C16 1.390(4)
C16 C17 1.389(4)
C16 C21 1.510(4)
C17 C18 1.386(4)
C18 C19 1.505(4)
C22 C23 1.398(3)
C22 C27 1.404(3)
C22 P1 1.843(3)
C23 C24 1.390(4)
C24 C25 1.380(4)
C25 C26 1.381(4)
C26 C27 1.387(4)
C28 C29 1.469(3)
C28 Ru1 1.841(3)
C29 C34 1.396(4)
C29 C30 1.406(3)
C30 C31 1.385(4)
C31 C32 1.378(4)
C32 C33 1.378(4)
C33 C34 1.383(4)
C35 C36 1.394(4)
C35 C40 1.398(4)
C35 P2 1.840(3)
C36 C37 1.389(4)
C37 C38 1.379(4)
C38 C39 1.381(4)
C39 C40 1.395(4)
C41 C46 1.389(3)
C41 C42 1.394(3)
C41 P2 1.824(2)
C42 C43 1.384(3)
C43 C44 1.384(4)
C44 C45 1.379(4)
C45 C46 1.397(3)
C47 C48 1.383(3)
C47 C52 1.396(4)
C47 P2 1.827(2)
C48 C49 1.385(4)
C49 C50 1.373(4)
C50 C51 1.384(4)
C51 C52 1.381(3)
Cl1 Ru1 2.3925(6)
Cl2 Ru1 2.4012(6)
P1 Ru1 2.3643(7)
P2 Ru1 2.3272(6)
